data_1510695
loop_
_publ_author_name
'Smith, R.W.'
'Koliha, L.J.'

_publ_section_title
;
 A new noncentrosymmetric orthoborate (Ba2 Zn (B O3)2)
;
_journal_name_full 'Materials Research Bulletin'
_journal_page_first 1203
_journal_page_last 1210
_journal_paper_doi 10.1016/0025-5408(94)90190-2
_journal_volume 29
_journal_year 1994
_chemical_formula_sum 'B2 Ba2 O6 Zn'
_chemical_name_systematic 'Ba2 Zn (B O3)2'
_space_group_IT_number 29
_symmetry_space_group_name_Hall 'P 2c -2ac'
_symmetry_space_group_name_H-M 'P c a 21'
_cell_angle_alpha 90
_cell_angle_beta 90
_cell_angle_gamma 90
_cell_formula_units_Z 8
_cell_length_a 15.068
_cell_length_b 8.72
_cell_length_c 10.128
_cell_volume 1330.748
_citation_journal_id_ASTM MRBUAC
_cod_data_source_file boron_18.cif
_cod_data_source_block B2Ba2O6Zn1
_cod_original_formula_sum 'B2 Ba2 O6 Zn1'
_cod_database_code 1510695

loop_
_symmetry_equiv_pos_as_xyz
x,y,z
-x,-y,z+1/2
-x+1/2,y,z+1/2
x+1/2,-y,z

loop_
_atom_site_label
_atom_site_type_symbol
_atom_site_fract_x
_atom_site_fract_y
_atom_site_fract_z
_atom_site_occupancy
_atom_site_U_iso_or_equiv
O7 O-2 0.218 0.478 0.483 1 0.0
O10 O-2 0.01 0.872 0.005 1 0.0
O2 O-2 0.481 0.452 0.263 1 0.0
O5 O-2 0.232 0.705 0.225 1 0.0
O12 O-2 0.094 0.013 0.394 1 0.0
Ba3 Ba+2 0.1125 0.1312 0.1257 1 0.0
Zn2 Zn+2 0.2106 0.5032 0.1483 1 0.0
B4 B+3 0.014 0.018 0.428 1 0.0
Zn1 Zn+2 0.2268 0.0112 0.4024 1 0.0
O11 O-2 0.462 0.11 0.383 1 0.0
B3 B+3 0.235 0.351 0.408 1 0.0
O8 O-2 0.231 0.34 0.275 1 0.0
Ba1 Ba+2 0.382 0.6752 0.3884 1 0.0
O3 O-2 0.082 0.477 0.092 1 0.0
O9 O-2 0.251 0.211 0.48 1 0.0
Ba2 Ba+2 0.3856 0.2087 0.1755 1 0.0
Ba4 Ba+2 0.0982 0.6869 0.4132 1 0.0
B2 B+3 0.241 0.844 0.149 1 0.0
O1 O-2 0.471 0.692 0.155 1 0.0
B1 B+3 0.013 0.444 0.173 1 0.0
O4 O-2 0.244 0.838 0.017 1 0.0
O6 O-2 0.276 0.97 0.223 1 0.0
